data_1543409
loop_
_publ_author_name
'Ye, Xiaohan'
'Xu, Chang'
'Wojtas, Lukasz'
'Akhmedov, Novruz G.'
'Chen, Hao'
'Shi, Xiaodong'

_publ_section_title
;
 Silver-Free Palladium-Catalyzed sp(3) and sp(2) C-H Alkynylation Promoted
 by a 1,2,3-Triazole Amine Directing Group.
;
_journal_issue 12
_journal_name_full 'Organic letters'
_journal_page_first 2970
_journal_page_last 2973
_journal_paper_doi 10.1021/acs.orglett.6b01319
_journal_volume 18
_journal_year 2016
_chemical_absolute_configuration ad
_chemical_formula_moiety 'C24 H22 N6 O3 Pd'
_chemical_formula_sum 'C24 H22 N6 O3 Pd'
_chemical_formula_weight 548.87
_space_group_crystal_system monoclinic
_space_group_IT_number 4
_space_group_name_Hall 'P 2yb'
_space_group_name_H-M_alt 'P 1 21 1'
_symmetry_space_group_name_Hall 'P 2yb'
_symmetry_space_group_name_H-M 'P 1 21 1'
_atom_sites_solution_hydrogens geom
_atom_sites_solution_primary direct
_audit_creation_date 2016-04-13
_audit_creation_method
;
Olex2 1.2
(compiled 2016.02.19 svn.r3266 for OlexSys, GUI svn.r5155)
;
_cell_angle_alpha 90
_cell_angle_beta 102.190(2)
_cell_angle_gamma 90
_cell_formula_units_Z 4
_cell_length_a 10.2220(3)
_cell_length_b 20.4529(6)
_cell_length_c 11.0286(3)
_cell_measurement_reflns_used 9637
_cell_measurement_temperature 100(2)
_cell_measurement_theta_max 76.91
_cell_measurement_theta_min 4.10
_cell_volume 2253.76(11)
_computing_molecular_graphics 'Olex2 (Dolomanov et al., 2009)'
_computing_publication_material 'Olex2 (Dolomanov et al., 2009)'
_computing_structure_refinement 'XL (Sheldrick, 2008)'
_computing_structure_solution 'XT (Sheldrick, 2015)'
_diffrn_ambient_temperature 100.0
_diffrn_measured_fraction_theta_full 0.992
_diffrn_measured_fraction_theta_max 0.978
_diffrn_measurement_device_type 'Bruker D8 Venture PHOTON 100 CMOS'
_diffrn_measurement_method 'omega scans'
_diffrn_radiation_monochromator mirrors
_diffrn_radiation_type CuK\a
_diffrn_radiation_wavelength 1.54178
_diffrn_reflns_av_R_equivalents 0.0646
_diffrn_reflns_av_unetI/netI 0.0567
_diffrn_reflns_Laue_measured_fraction_full 0.992
_diffrn_reflns_Laue_measured_fraction_max 0.978
_diffrn_reflns_limit_h_max 12
_diffrn_reflns_limit_h_min -12
_diffrn_reflns_limit_k_max 25
_diffrn_reflns_limit_k_min -25
_diffrn_reflns_limit_l_max 13
_diffrn_reflns_limit_l_min -13
_diffrn_reflns_number 34308
_diffrn_reflns_point_group_measured_fraction_full 0.987
_diffrn_reflns_point_group_measured_fraction_max 0.965
_diffrn_reflns_theta_full 67.679
_diffrn_reflns_theta_max 77.077
_diffrn_reflns_theta_min 4.101
_diffrn_source 'INCOATEC Imus micro-focus source'
_diffrn_standards_number 0
_exptl_absorpt_coefficient_mu 6.979
_exptl_absorpt_correction_T_max 0.5878
_exptl_absorpt_correction_T_min 0.4395
_exptl_absorpt_correction_type multi-scan
_exptl_absorpt_process_details
;
SADABS-2014/5 (Bruker,2014/5) was used for absorption correction.
wR2(int) was 0.1072 before and 0.0835 after correction.
The Ratio of minimum to maximum transmission is 0.7477.
The \l/2 correction factor is Not present.
;
_exptl_crystal_colour black
_exptl_crystal_density_diffrn 1.618
_exptl_crystal_description block
_exptl_crystal_F_000 1112
_exptl_crystal_size_max 0.141
_exptl_crystal_size_mid 0.09
_exptl_crystal_size_min 0.064
_refine_diff_density_max 0.415
_refine_diff_density_min -0.679
_refine_diff_density_rms 0.080
_refine_ls_abs_structure_details
;
 Flack x determined using 3679 quotients [(I+)-(I-)]/[(I+)+(I-)]
 (Parsons, Flack and Wagner, Acta Cryst. B69 (2013) 249-259).
;
_refine_ls_abs_structure_Flack 0.037(5)
_refine_ls_extinction_method none
_refine_ls_goodness_of_fit_ref 1.028
_refine_ls_hydrogen_treatment constr
_refine_ls_matrix_type full
_refine_ls_number_parameters 619
_refine_ls_number_reflns 9183
_refine_ls_number_restraints 1
_refine_ls_restrained_S_all 1.027
_refine_ls_R_factor_all 0.0356
_refine_ls_R_factor_gt 0.0300
_refine_ls_shift/su_max 0.001
_refine_ls_shift/su_mean 0.000
_refine_ls_structure_factor_coef Fsqd
_refine_ls_weighting_details 'w=1/[\s^2^(Fo^2^)+(0.0107P)^2^] where P=(Fo^2^+2Fc^2^)/3'
_refine_ls_weighting_scheme calc
_refine_ls_wR_factor_gt 0.0580
_refine_ls_wR_factor_ref 0.0597
_reflns_Friedel_coverage 0.919
_reflns_Friedel_fraction_full 0.982
_reflns_Friedel_fraction_max 0.952
_reflns_number_gt 8443
_reflns_number_total 9183
_reflns_threshold_expression 'I > 2\s(I)'
_cod_data_source_file ol6b01319_si_002.cif
_cod_data_source_block yxh_100_0m
_cod_depositor_comments 'Adding full bibliography for 1543409.cif.'
_cod_database_code 1543409
_shelx_space_group_comment
;
The symmetry employed for this shelxl refinement is uniquely defined
by the following loop, which should always be used as a source of
symmetry information in preference to the above space-group names.
They are only intended as comments.
;
_shelx_estimated_absorpt_t_max 0.664
_shelx_estimated_absorpt_t_min 0.439
_olex2_refinement_description
;
1. Fixed Uiso
 At 1.2 times of:
  All C(H) groups, All C(H,H) groups
 At 1.5 times of:
  All C(H,H,H) groups
2.a Ternary CH refined with riding coordinates:
 C19(H19), C59(H59)
2.b Secondary CH2 refined with riding coordinates:
 C20(H20A,H20B), C60(H60A,H60B)
2.c Aromatic/amide H refined with riding coordinates:
 C6(H6), C7(H7), C8(H8), C9(H9), C10(H10), C11(H11), C24(H24), C25(H25),
 C26(H26), C27(H27), C46(H46), C47(H47), C48(H48), C49(H49), C50(H50), C51(H51),
  C64(H64), C65(H65), C66(H66), C67(H67)
2.d Idealised Me refined as rotating group:
 C14(H14A,H14B,H14C), C15(H15A,H15B,H15C), C34(H34A,H34B,H34C), C54(H54A,H54B,
 H54C), C55(H55A,H55B,H55C), C74(H74A,H74B,H74C)
;
_shelx_shelxl_version_number 2014/7
_olex2_submission_special_instructions 'No special instructions were received'

loop_
_space_group_symop_operation_xyz
'x, y, z'
'-x, y+1/2, -z'

loop_
_atom_site_label
_atom_site_type_symbol
_atom_site_fract_x
_atom_site_fract_y
_atom_site_fract_z
_atom_site_U_iso_or_equiv
_atom_site_adp_type
_atom_site_occupancy
_atom_site_site_symmetry_order
_atom_site_calc_flag
_atom_site_refinement_flags_posn
Pd1 Pd 1.02006(3) 0.86189(2) 0.00755(3) 0.01212(9) Uani 1 1 d .
N2 N 1.0510(5) 0.9072(2) 0.1842(4) 0.0116(9) Uani 1 1 d .
N3 N 1.1415(5) 0.9046(3) 0.2875(4) 0.0144(10) Uani 1 1 d .
N4 N 1.0872(5) 0.9334(2) 0.3743(4) 0.0140(9) Uani 1 1 d .
C5 C 1.1590(6) 0.9367(3) 0.5004(5) 0.0146(11) Uani 1 1 d .
C6 C 1.2993(6) 0.9303(3) 0.5242(5) 0.0159(12) Uani 1 1 d .
H6 H 1.3451 0.9253 0.4582 0.019 Uiso 1 1 calc R
C7 C 1.3685(6) 0.9315(3) 0.6464(6) 0.0181(12) Uani 1 1 d .
H7 H 1.4629 0.9258 0.6648 0.022 Uiso 1 1 calc R
C8 C 1.3020(6) 0.9409(3) 0.7422(5) 0.0187(12) Uani 1 1 d .
H8 H 1.3514 0.9433 0.8253 0.022 Uiso 1 1 calc R
C9 C 1.1634(6) 0.9468(3) 0.7176(5) 0.0190(12) Uani 1 1 d .
H9 H 1.1179 0.9527 0.7836 0.023 Uiso 1 1 calc R
C10 C 1.0918(6) 0.9441(3) 0.5954(5) 0.0166(12) Uani 1 1 d .
H10 H 0.9970 0.9472 0.5777 0.020 Uiso 1 1 calc R
C11 C 0.9594(5) 0.9537(3) 0.3261(5) 0.0147(11) Uani 1 1 d .
H11 H 0.8995 0.9750 0.3683 0.018 Uiso 1 1 calc R
C12 C 0.9366(5) 0.9364(3) 0.2027(5) 0.0128(11) Uani 1 1 d .
C13 C 0.8182(5) 0.9449(3) 0.0955(5) 0.0132(11) Uani 1 1 d .
C14 C 0.8221(6) 1.0146(3) 0.0433(5) 0.0154(11) Uani 1 1 d .
H14A H 0.9055 1.0208 0.0145 0.023 Uiso 1 1 calc GR
H14B H 0.8173 1.0465 0.1086 0.023 Uiso 1 1 calc GR
H14C H 0.7457 1.0208 -0.0262 0.023 Uiso 1 1 calc GR
C15 C 0.6893(5) 0.9330(3) 0.1416(5) 0.0172(11) Uani 1 1 d .
H15A H 0.6119 0.9404 0.0735 0.026 Uiso 1 1 calc GR
H15B H 0.6853 0.9631 0.2098 0.026 Uiso 1 1 calc GR
H15C H 0.6879 0.8878 0.1709 0.026 Uiso 1 1 calc GR
N16 N 0.8371(5) 0.8953(2) 0.0032(4) 0.0134(10) Uani 1 1 d .
C17 C 0.7430(6) 0.8823(2) -0.0978(5) 0.0131(12) Uani 1 1 d .
O18 O 0.6314(4) 0.9089(2) -0.1318(4) 0.0155(8) Uani 1 1 d .
C19 C 0.7855(6) 0.8230(3) -0.1662(5) 0.0170(11) Uani 1 1 d .
H19 H 0.7653 0.7833 -0.1206 0.020 Uiso 1 1 calc R
C20 C 0.9362(6) 0.8229(3) -0.1587(5) 0.0217(13) Uani 1 1 d .
H20A H 0.9586 0.8494 -0.2266 0.026 Uiso 1 1 calc R
H20B H 0.9689 0.7777 -0.1652 0.026 Uiso 1 1 calc R
N21 N 0.7057(5) 0.8176(2) -0.2926(4) 0.0148(10) Uani 1 1 d .
C22 C 0.7115(5) 0.8616(3) -0.3882(5) 0.0164(11) Uani 1 1 d .
C23 C 0.6039(6) 0.8406(3) -0.4945(5) 0.0198(12) Uani 1 1 d .
C24 C 0.5652(6) 0.8694(4) -0.6105(5) 0.0291(14) Uani 1 1 d .
H24 H 0.6104 0.9063 -0.6339 0.035 Uiso 1 1 calc R
C25 C 0.4562(7) 0.8410(4) -0.6906(6) 0.0328(17) Uani 1 1 d .
H25 H 0.4257 0.8592 -0.7709 0.039 Uiso 1 1 calc R
C26 C 0.3919(7) 0.7873(4) -0.6558(7) 0.036(2) Uani 1 1 d .
H26 H 0.3189 0.7691 -0.7136 0.044 Uiso 1 1 calc R
C27 C 0.4302(7) 0.7584(3) -0.5377(6) 0.0286(15) Uani 1 1 d .
H27 H 0.3849 0.7215 -0.5140 0.034 Uiso 1 1 calc R
C28 C 0.5379(6) 0.7871(3) -0.4586(5) 0.0190(12) Uani 1 1 d .
C29 C 0.6011(6) 0.7721(3) -0.3270(5) 0.0156(12) Uani 1 1 d .
O30 O 0.5710(4) 0.7306(2) -0.2597(4) 0.0248(9) Uani 1 1 d .
O31 O 0.7886(4) 0.9066(2) -0.3834(4) 0.0252(9) Uani 1 1 d .
N32 N 1.2048(5) 0.8317(2) -0.0068(4) 0.0159(10) Uani 1 1 d .
C33 C 1.3060(6) 0.8175(3) -0.0270(5) 0.0158(12) Uani 1 1 d .
C34 C 1.4357(6) 0.8004(3) -0.0534(7) 0.0270(15) Uani 1 1 d .
H34A H 1.4968 0.7872 0.0236 0.041 Uiso 1 1 calc GR
H34B H 1.4728 0.8383 -0.0887 0.041 Uiso 1 1 calc GR
H34C H 1.4246 0.7641 -0.1128 0.041 Uiso 1 1 calc GR
Pd41 Pd 0.47254(4) 0.63219(2) 0.03688(3) 0.01099(9) Uani 1 1 d .
N42 N 0.4500(5) 0.5997(2) -0.1504(4) 0.0127(9) Uani 1 1 d .
N43 N 0.3574(5) 0.5994(2) -0.2532(4) 0.0149(10) Uani 1 1 d .
N44 N 0.4192(5) 0.5801(2) -0.3435(4) 0.0126(9) Uani 1 1 d .
C45 C 0.3453(6) 0.5726(3) -0.4689(5) 0.0129(11) Uani 1 1 d .
C46 C 0.2078(6) 0.5826(3) -0.4935(5) 0.0177(12) Uani 1 1 d .
H46 H 0.1644 0.5953 -0.4291 0.021 Uiso 1 1 calc R
C47 C 0.1347(6) 0.5737(3) -0.6143(5) 0.0193(13) Uani 1 1 d .
H47 H 0.0408 0.5810 -0.6330 0.023 Uiso 1 1 calc R
C48 C 0.1985(6) 0.5542(3) -0.7067(5) 0.0185(12) Uani 1 1 d .
H48 H 0.1479 0.5470 -0.7883 0.022 Uiso 1 1 calc R
C49 C 0.3375(6) 0.5451(3) -0.6811(6) 0.0221(13) Uani 1 1 d .
H49 H 0.3815 0.5329 -0.7453 0.026 Uiso 1 1 calc R
C50 C 0.4100(6) 0.5540(3) -0.5612(5) 0.0180(12) Uani 1 1 d .
H50 H 0.5041 0.5474 -0.5426 0.022 Uiso 1 1 calc R
C51 C 0.5511(5) 0.5685(3) -0.2981(5) 0.0130(11) Uani 1 1 d .
H51 H 0.6159 0.5545 -0.3428 0.016 Uiso 1 1 calc R
C52 C 0.5704(5) 0.5812(2) -0.1734(5) 0.0106(10) Uani 1 1 d .
C53 C 0.6940(6) 0.5761(3) -0.0721(5) 0.0124(11) Uani 1 1 d .
C54 C 0.7310(6) 0.5033(3) -0.0554(5) 0.0193(12) Uani 1 1 d .
H54A H 0.8089 0.4982 0.0130 0.029 Uiso 1 1 calc GR
H54B H 0.7525 0.4864 -0.1321 0.029 Uiso 1 1 calc GR
H54C H 0.6552 0.4789 -0.0367 0.029 Uiso 1 1 calc GR
C55 C 0.8066(6) 0.6145(3) -0.1117(5) 0.0202(12) Uani 1 1 d .
H55A H 0.7860 0.6613 -0.1129 0.030 Uiso 1 1 calc GR
H55B H 0.8146 0.6005 -0.1948 0.030 Uiso 1 1 calc GR
H55C H 0.8911 0.6063 -0.0528 0.030 Uiso 1 1 calc GR
N56 N 0.6584(5) 0.6027(2) 0.0412(4) 0.0130(9) Uani 1 1 d .
C57 C 0.7467(5) 0.6049(3) 0.1490(5) 0.0117(11) Uani 1 1 d .
O58 O 0.8676(4) 0.59063(19) 0.1683(3) 0.0137(8) Uani 1 1 d .
C59 C 0.6788(5) 0.6243(3) 0.2556(4) 0.0124(11) Uani 1 1 d .
H59 H 0.6530 0.5827 0.2922 0.015 Uiso 1 1 calc R
C60 C 0.5510(6) 0.6630(3) 0.2117(5) 0.0158(12) Uani 1 1 d .
H60A H 0.5706 0.7104 0.2123 0.019 Uiso 1 1 calc R
H60B H 0.4874 0.6548 0.2665 0.019 Uiso 1 1 calc R
N61 N 0.7755(5) 0.6576(2) 0.3539(4) 0.0143(10) Uani 1 1 d .
C62 C 0.8144(5) 0.6353(3) 0.4761(4) 0.0135(10) Uani 1 1 d .
C63 C 0.9259(6) 0.6791(3) 0.5377(5) 0.0159(12) Uani 1 1 d .
C64 C 1.0062(6) 0.6758(3) 0.6550(5) 0.0176(12) Uani 1 1 d .
H64 H 0.9906 0.6444 0.7140 0.021 Uiso 1 1 calc R
C65 C 1.1113(6) 0.7205(3) 0.6832(6) 0.0231(14) Uani 1 1 d .
H65 H 1.1692 0.7194 0.7629 0.028 Uiso 1 1 calc R
C66 C 1.1329(6) 0.7668(3) 0.5964(6) 0.0250(14) Uani 1 1 d .
H66 H 1.2046 0.7970 0.6183 0.030 Uiso 1 1 calc R
C67 C 1.0513(6) 0.7694(3) 0.4786(6) 0.0223(13) Uani 1 1 d .
H67 H 1.0655 0.8010 0.4195 0.027 Uiso 1 1 calc R
C68 C 0.9480(6) 0.7241(3) 0.4506(5) 0.0169(12) Uani 1 1 d .
C69 C 0.8495(6) 0.7127(3) 0.3326(5) 0.0161(12) Uani 1 1 d .
O70 O 0.8344(4) 0.7423(2) 0.2360(4) 0.0228(9) Uani 1 1 d .
O71 O 0.7651(4) 0.5892(2) 0.5191(3) 0.0178(8) Uani 1 1 d .
N72 N 0.2888(5) 0.6628(2) 0.0546(4) 0.0139(10) Uani 1 1 d .
C73 C 0.1929(6) 0.6783(3) 0.0821(5) 0.0159(12) Uani 1 1 d .
C74 C 0.0716(6) 0.6988(3) 0.1237(6) 0.0239(14) Uani 1 1 d .
H74A H 0.0212 0.7299 0.0640 0.036 Uiso 1 1 calc GR
H74B H 0.0969 0.7196 0.2053 0.036 Uiso 1 1 calc GR
H74C H 0.0157 0.6604 0.1294 0.036 Uiso 1 1 calc GR

loop_
_atom_site_aniso_label
_atom_site_aniso_U_11
_atom_site_aniso_U_22
_atom_site_aniso_U_33
_atom_site_aniso_U_23
_atom_site_aniso_U_13
_atom_site_aniso_U_12
Pd1 0.01026(19) 0.01550(18) 0.01047(19) -0.00109(17) 0.00193(15) 0.00197(16)
N2 0.012(2) 0.016(2) 0.007(2) -0.0022(17) 0.0028(18) 0.0026(17)
N3 0.010(2) 0.022(3) 0.011(2) 0.0020(19) 0.0021(19) -0.0009(19)
N4 0.013(2) 0.017(2) 0.012(2) 0.0006(18) 0.0023(19) 0.0008(18)
C5 0.018(3) 0.014(3) 0.011(3) 0.000(2) 0.003(2) -0.001(2)
C6 0.015(3) 0.023(3) 0.010(3) -0.003(2) 0.003(2) -0.002(2)
C7 0.016(3) 0.019(3) 0.017(3) -0.004(2) -0.002(2) 0.002(2)
C8 0.025(3) 0.016(3) 0.013(3) 0.002(2) -0.002(2) 0.000(2)
C9 0.023(3) 0.022(3) 0.012(3) -0.003(2) 0.003(2) -0.003(2)
C10 0.016(3) 0.020(3) 0.013(3) -0.002(2) -0.001(2) -0.002(2)
C11 0.012(3) 0.018(3) 0.015(3) -0.002(2) 0.004(2) 0.004(2)
C12 0.013(3) 0.012(3) 0.014(3) 0.003(2) 0.004(2) 0.002(2)
C13 0.011(3) 0.015(3) 0.015(3) 0.000(2) 0.004(2) 0.003(2)
C14 0.017(3) 0.013(3) 0.016(3) 0.001(2) 0.002(2) 0.006(2)
C15 0.012(3) 0.029(3) 0.011(3) 0.000(2) 0.004(2) 0.001(2)
N16 0.014(2) 0.015(2) 0.012(3) -0.0042(19) 0.0024(19) 0.0020(19)
C17 0.015(3) 0.013(3) 0.012(3) 0.0024(18) 0.003(2) -0.0022(19)
O18 0.012(2) 0.019(2) 0.014(2) 0.0024(15) -0.0006(16) -0.0015(15)
C19 0.020(3) 0.019(3) 0.010(3) -0.005(2) -0.002(2) -0.003(2)
C20 0.021(3) 0.030(4) 0.014(3) -0.012(2) 0.005(2) -0.001(3)
N21 0.016(2) 0.017(2) 0.011(2) -0.0037(18) 0.0025(19) -0.0040(18)
C22 0.013(2) 0.020(3) 0.016(3) -0.002(3) 0.005(2) 0.000(3)
C23 0.013(3) 0.029(3) 0.019(3) -0.005(2) 0.007(2) 0.004(2)
C24 0.029(3) 0.045(4) 0.015(3) 0.003(3) 0.009(2) 0.006(3)
C25 0.033(4) 0.049(5) 0.017(3) -0.008(3) 0.005(3) 0.012(3)
C26 0.022(4) 0.049(5) 0.031(4) -0.026(3) -0.010(3) 0.014(3)
C27 0.024(3) 0.025(3) 0.034(4) -0.020(3) 0.000(3) 0.003(3)
C28 0.011(3) 0.028(3) 0.017(3) -0.008(2) 0.002(2) 0.001(2)
C29 0.014(3) 0.015(3) 0.019(3) -0.007(2) 0.005(2) 0.000(2)
O30 0.023(2) 0.021(2) 0.031(2) 0.0016(19) 0.0064(19) -0.0040(17)
O31 0.021(2) 0.022(2) 0.033(2) 0.0042(19) 0.006(2) -0.0050(17)
N32 0.020(3) 0.018(3) 0.010(2) -0.0011(18) 0.003(2) -0.001(2)
C33 0.016(3) 0.013(3) 0.021(3) 0.000(2) 0.007(2) 0.001(2)
C34 0.018(3) 0.023(3) 0.046(4) 0.002(3) 0.020(3) 0.010(2)
Pd41 0.01026(19) 0.01316(17) 0.00981(19) -0.00068(15) 0.00271(15) 0.00111(15)
N42 0.012(2) 0.014(2) 0.013(2) -0.0002(18) 0.0016(18) 0.0005(17)
N43 0.015(3) 0.018(3) 0.012(2) -0.0012(19) 0.0038(19) -0.0013(19)
N44 0.015(2) 0.014(2) 0.009(2) -0.0021(17) 0.0029(19) -0.0003(18)
C45 0.017(3) 0.011(3) 0.009(3) 0.002(2) 0.000(2) 0.000(2)
C46 0.017(3) 0.019(3) 0.017(3) -0.003(2) 0.004(2) 0.001(2)
C47 0.017(3) 0.022(3) 0.016(3) 0.003(2) -0.002(2) 0.005(2)
C48 0.023(3) 0.020(3) 0.010(3) 0.001(2) 0.000(2) -0.001(2)
C49 0.019(3) 0.033(4) 0.014(3) -0.002(2) 0.004(3) 0.001(3)
C50 0.015(3) 0.026(3) 0.014(3) 0.002(2) 0.005(2) 0.002(2)
C51 0.010(3) 0.018(3) 0.010(3) 0.004(2) 0.000(2) 0.002(2)
C52 0.013(3) 0.009(2) 0.012(3) 0.0002(19) 0.006(2) 0.0016(19)
C53 0.015(3) 0.017(3) 0.007(2) 0.003(2) 0.005(2) 0.003(2)
C54 0.022(3) 0.021(3) 0.013(3) 0.000(2) -0.002(2) 0.012(2)
C55 0.013(3) 0.032(3) 0.016(3) 0.001(2) 0.004(2) -0.004(2)
N56 0.010(2) 0.016(2) 0.013(2) -0.0031(18) 0.0032(19) -0.0003(18)
C57 0.013(3) 0.012(3) 0.010(3) 0.000(2) 0.005(2) -0.001(2)
O58 0.010(2) 0.0158(19) 0.014(2) -0.0002(14) 0.0018(15) 0.0018(15)
C59 0.013(3) 0.016(3) 0.009(2) -0.002(2) 0.003(2) 0.001(2)
C60 0.012(3) 0.020(3) 0.014(3) -0.002(2) 0.000(2) 0.002(2)
N61 0.014(2) 0.016(2) 0.013(2) -0.0016(18) 0.0017(19) -0.0034(18)
C62 0.016(2) 0.015(2) 0.011(2) -0.004(3) 0.005(2) 0.002(3)
C63 0.016(3) 0.023(3) 0.011(3) -0.007(2) 0.008(2) -0.003(2)
C64 0.018(3) 0.025(3) 0.011(3) -0.004(2) 0.005(2) 0.003(2)
C65 0.015(3) 0.034(4) 0.021(3) -0.015(3) 0.004(3) -0.003(3)
C66 0.018(3) 0.022(3) 0.036(4) -0.013(3) 0.007(3) -0.005(2)
C67 0.023(3) 0.019(3) 0.027(3) -0.005(2) 0.009(3) -0.005(2)
C68 0.021(3) 0.013(3) 0.018(3) -0.003(2) 0.006(2) 0.001(2)
C69 0.018(3) 0.015(3) 0.016(3) -0.005(2) 0.005(2) -0.002(2)
O70 0.032(2) 0.021(2) 0.017(2) 0.0017(17) 0.0064(18) -0.0002(17)
O71 0.018(2) 0.022(2) 0.0124(18) 0.0018(16) 0.0005(16) -0.0048(16)
N72 0.014(3) 0.014(2) 0.013(2) 0.0000(19) -0.001(2) 0.0021(19)
C73 0.011(3) 0.016(3) 0.020(3) -0.001(2) 0.002(2) -0.001(2)
C74 0.015(3) 0.021(3) 0.040(4) -0.005(3) 0.013(3) -0.001(2)

loop_
_atom_type_symbol
_atom_type_description
_atom_type_scat_dispersion_real
_atom_type_scat_dispersion_imag
_atom_type_scat_source
C C 0.0181 0.0091 'International Tables Vol C Tables 4.2.6.8 and 6.1.1.4'
H H 0.0000 0.0000 'International Tables Vol C Tables 4.2.6.8 and 6.1.1.4'
N N 0.0311 0.0180 'International Tables Vol C Tables 4.2.6.8 and 6.1.1.4'
O O 0.0492 0.0322 'International Tables Vol C Tables 4.2.6.8 and 6.1.1.4'
Pd Pd 0.1215 3.9337 'International Tables Vol C Tables 4.2.6.8 and 6.1.1.4'

loop_
_geom_angle_atom_site_label_1
_geom_angle_atom_site_label_2
_geom_angle_atom_site_label_3
_geom_angle
N16 Pd1 N2 80.11(18)
N16 Pd1 C20 84.1(2)
N16 Pd1 N32 173.8(2)
C20 Pd1 N2 163.8(2)
C20 Pd1 N32 91.9(2)
N32 Pd1 N2 104.16(18)
N3 N2 Pd1 136.3(4)
N3 N2 C12 111.0(4)
C12 N2 Pd1 111.2(4)
N2 N3 N4 106.3(4)
N3 N4 C5 120.7(5)
N3 N4 C11 111.2(4)
C11 N4 C5 128.1(5)
C6 C5 N4 118.0(5)
C10 C5 N4 120.6(5)
C10 C5 C6 121.4(5)
C5 C6 H6 121.0
C7 C6 C5 118.1(5)
C7 C6 H6 120.9
C6 C7 H7 119.6
C6 C7 C8 120.8(6)
C8 C7 H7 119.6
C7 C8 H8 119.8
C7 C8 C9 120.5(6)
C9 C8 H8 119.8
C8 C9 H9 120.3
C8 C9 C10 119.4(6)
C10 C9 H9 120.3
C5 C10 C9 119.8(6)
C5 C10 H10 120.1
C9 C10 H10 120.1
N4 C11 H11 127.6
N4 C11 C12 104.8(5)
C12 C11 H11 127.6
N2 C12 C11 106.7(5)
N2 C12 C13 120.1(5)
C11 C12 C13 133.1(5)
C12 C13 C14 108.6(4)
C12 C13 C15 109.0(4)
C15 C13 C14 111.3(4)
N16 C13 C12 105.1(4)
N16 C13 C14 111.1(4)
N16 C13 C15 111.5(5)
C13 C14 H14A 109.5
C13 C14 H14B 109.5
C13 C14 H14C 109.5
H14A C14 H14B 109.5
H14A C14 H14C 109.5
H14B C14 H14C 109.5
C13 C15 H15A 109.5
C13 C15 H15B 109.5
C13 C15 H15C 109.5
H15A C15 H15B 109.5
H15A C15 H15C 109.5
H15B C15 H15C 109.5
C13 N16 Pd1 118.7(3)
C17 N16 Pd1 117.4(4)
C17 N16 C13 122.4(5)
N16 C17 C19 109.8(5)
O18 C17 N16 127.9(5)
O18 C17 C19 122.1(5)
C17 C19 H19 106.5
C20 C19 C17 111.2(5)
C20 C19 H19 106.5
N21 C19 C17 111.7(5)
N21 C19 H19 106.5
N21 C19 C20 113.9(5)
Pd1 C20 H20A 110.5
Pd1 C20 H20B 110.5
C19 C20 Pd1 106.2(4)
C19 C20 H20A 110.5
C19 C20 H20B 110.5
H20A C20 H20B 108.7
C22 N21 C19 124.5(5)
C22 N21 C29 111.9(5)
C29 N21 C19 123.1(5)
N21 C22 C23 105.4(5)
O31 C22 N21 126.2(5)
O31 C22 C23 128.4(5)
C24 C23 C22 128.4(6)
C28 C23 C22 109.0(5)
C28 C23 C24 122.5(6)
C23 C24 H24 121.9
C23 C24 C25 116.2(7)
C25 C24 H24 121.9
C24 C25 H25 119.3
C26 C25 C24 121.4(7)
C26 C25 H25 119.3
C25 C26 H26 118.7
C25 C26 C27 122.5(7)
C27 C26 H26 118.7
C26 C27 H27 122.2
C28 C27 C26 115.7(7)
C28 C27 H27 122.2
C23 C28 C29 107.6(5)
C27 C28 C23 121.7(6)
C27 C28 C29 130.6(6)
N21 C29 C28 106.0(5)
O30 C29 N21 125.1(5)
O30 C29 C28 128.8(5)
C33 N32 Pd1 172.8(5)
N32 C33 C34 179.1(7)
C33 C34 H34A 109.5
C33 C34 H34B 109.5
C33 C34 H34C 109.5
H34A C34 H34B 109.5
H34A C34 H34C 109.5
H34B C34 H34C 109.5
N56 Pd41 N42 80.56(18)
N56 Pd41 C60 83.5(2)
N56 Pd41 N72 173.23(19)
C60 Pd41 N42 163.2(2)
C60 Pd41 N72 90.0(2)
N72 Pd41 N42 106.03(18)
N43 N42 Pd41 138.3(4)
N43 N42 C52 110.6(4)
C52 N42 Pd41 110.4(3)
N42 N43 N44 105.9(4)
N43 N44 C45 120.6(5)
N43 N44 C51 111.3(4)
C51 N44 C45 128.1(5)
C46 C45 N44 118.5(5)
C50 C45 N44 120.2(5)
C50 C45 C46 121.3(5)
C45 C46 H46 120.6
C45 C46 C47 118.9(5)
C47 C46 H46 120.6
C46 C47 H47 120.0
C48 C47 C46 120.1(6)
C48 C47 H47 120.0
C47 C48 H48 119.8
C47 C48 C49 120.5(6)
C49 C48 H48 119.8
C48 C49 H49 120.3
C50 C49 C48 119.4(6)
C50 C49 H49 120.3
C45 C50 C49 119.8(6)
C45 C50 H50 120.1
C49 C50 H50 120.1
N44 C51 H51 127.5
N44 C51 C52 105.0(5)
C52 C51 H51 127.5
N42 C52 C51 107.1(5)
N42 C52 C53 122.1(5)
C51 C52 C53 130.7(5)
C52 C53 C54 107.6(5)
C52 C53 C55 108.4(4)
C55 C53 C54 110.5(5)
N56 C53 C52 106.5(4)
N56 C53 C54 110.7(4)
N56 C53 C55 112.8(5)
C53 C54 H54A 109.5
C53 C54 H54B 109.5
C53 C54 H54C 109.5
H54A C54 H54B 109.5
H54A C54 H54C 109.5
H54B C54 H54C 109.5
C53 C55 H55A 109.5
C53 C55 H55B 109.5
C53 C55 H55C 109.5
H55A C55 H55B 109.5
H55A C55 H55C 109.5
H55B C55 H55C 109.5
C53 N56 Pd41 119.8(3)
C57 N56 Pd41 118.4(3)
C57 N56 C53 121.7(4)
N56 C57 C59 111.1(4)
O58 C57 N56 127.3(5)
O58 C57 C59 121.5(5)
C57 C59 H59 106.9
C60 C59 C57 112.8(4)
C60 C59 H59 106.9
N61 C59 C57 110.0(4)
N61 C59 H59 106.9
N61 C59 C60 113.1(5)
Pd41 C60 H60A 110.5
Pd41 C60 H60B 110.5
C59 C60 Pd41 106.4(4)
C59 C60 H60A 110.5
C59 C60 H60B 110.5
H60A C60 H60B 108.6
C62 N61 C59 124.7(5)
C62 N61 C69 111.6(5)
C69 N61 C59 123.4(5)
N61 C62 C63 106.1(5)
O71 C62 N61 125.0(5)
O71 C62 C63 128.9(5)
C64 C63 C62 129.9(5)
C64 C63 C68 122.2(6)
C68 C63 C62 107.6(5)
C63 C64 H64 121.5
C63 C64 C65 117.0(6)
C65 C64 H64 121.5
C64 C65 H65 119.4
C64 C65 C66 121.1(6)
C66 C65 H65 119.4
C65 C66 H66 119.4
C67 C66 C65 121.1(6)
C67 C66 H66 119.4
C66 C67 H67 121.3
C66 C67 C68 117.4(6)
C68 C67 H67 121.3
C63 C68 C67 121.1(6)
C63 C68 C69 109.0(5)
C67 C68 C69 129.9(6)
N61 C69 C68 105.6(5)
O70 C69 N61 125.3(5)
O70 C69 C68 129.1(5)
C73 N72 Pd41 170.1(5)
N72 C73 C74 177.5(7)
C73 C74 H74A 109.5
C73 C74 H74B 109.5
C73 C74 H74C 109.5
H74A C74 H74B 109.5
H74A C74 H74C 109.5
H74B C74 H74C 109.5

loop_
_geom_bond_atom_site_label_1
_geom_bond_atom_site_label_2
_geom_bond_distance
Pd1 N2 2.120(4)
Pd1 N16 1.982(5)
Pd1 C20 2.017(6)
Pd1 N32 2.025(5)
N2 N3 1.308(7)
N2 C12 1.366(7)
N3 N4 1.341(7)
N4 C5 1.431(7)
N4 C11 1.367(7)
C5 C6 1.408(8)
C5 C10 1.377(8)
C6 H6 0.9500
C6 C7 1.384(8)
C7 H7 0.9500
C7 C8 1.386(9)
C8 H8 0.9500
C8 C9 1.390(9)
C9 H9 0.9500
C9 C10 1.392(8)
C10 H10 0.9500
C11 H11 0.9500
C11 C12 1.377(8)
C12 C13 1.513(8)
C13 C14 1.541(7)
C13 C15 1.529(7)
C13 N16 1.477(7)
C14 H14A 0.9800
C14 H14B 0.9800
C14 H14C 0.9800
C15 H15A 0.9800
C15 H15B 0.9800
C15 H15C 0.9800
N16 C17 1.336(7)
C17 O18 1.248(7)
C17 C19 1.537(7)
C19 H19 1.0000
C19 C20 1.526(8)
C19 N21 1.463(7)
C20 H20A 0.9900
C20 H20B 0.9900
N21 C22 1.398(8)
N21 C29 1.407(7)
C22 C23 1.491(8)
C22 O31 1.206(8)
C23 C24 1.387(8)
C23 C28 1.387(9)
C24 H24 0.9500
C24 C25 1.394(10)
C25 H25 0.9500
C25 C26 1.375(11)
C26 H26 0.9500
C26 C27 1.409(10)
C27 H27 0.9500
C27 C28 1.383(9)
C28 C29 1.490(8)
C29 O30 1.211(7)
N32 C33 1.140(8)
C33 C34 1.459(7)
C34 H34A 0.9800
C34 H34B 0.9800
C34 H34C 0.9800
Pd41 N42 2.136(5)
Pd41 N56 1.984(5)
Pd41 C60 2.026(6)
Pd41 N72 2.028(5)
N42 N43 1.314(7)
N42 C52 1.361(7)
N43 N44 1.346(6)
N44 C45 1.437(7)
N44 C51 1.356(7)
C45 C46 1.389(8)
C45 C50 1.380(8)
C46 H46 0.9500
C46 C47 1.396(8)
C47 H47 0.9500
C47 C48 1.380(9)
C48 H48 0.9500
C48 C49 1.401(9)
C49 H49 0.9500
C49 C50 1.384(9)
C50 H50 0.9500
C51 H51 0.9500
C51 C52 1.372(7)
C52 C53 1.504(8)
C53 C54 1.538(8)
C53 C55 1.531(7)
C53 N56 1.477(7)
C54 H54A 0.9800
C54 H54B 0.9800
C54 H54C 0.9800
C55 H55A 0.9800
C55 H55B 0.9800
C55 H55C 0.9800
N56 C57 1.333(7)
C57 O58 1.244(7)
C57 C59 1.538(7)
C59 H59 1.0000
C59 C60 1.517(7)
C59 N61 1.471(7)
C60 H60A 0.9900
C60 H60B 0.9900
N61 C62 1.399(7)
N61 C69 1.404(7)
C62 C63 1.496(8)
C62 O71 1.212(7)
C63 C64 1.380(8)
C63 C68 1.382(8)
C64 H64 0.9500
C64 C65 1.394(9)
C65 H65 0.9500
C65 C66 1.398(10)
C66 H66 0.9500
C66 C67 1.388(9)
C67 H67 0.9500
C67 C68 1.390(8)
C68 C69 1.486(8)
C69 O70 1.207(7)
N72 C73 1.131(7)
C73 C74 1.471(8)
C74 H74A 0.9800
C74 H74B 0.9800
C74 H74C 0.9800

loop_
_geom_torsion_atom_site_label_1
_geom_torsion_atom_site_label_2
_geom_torsion_atom_site_label_3
_geom_torsion_atom_site_label_4
_geom_torsion
Pd1 N2 N3 N4 -165.6(4)
Pd1 N2 C12 C11 169.4(4)
Pd1 N2 C12 C13 -11.7(6)
Pd1 N16 C17 O18 -163.8(5)
Pd1 N16 C17 C19 21.2(6)
N2 N3 N4 C5 177.6(5)
N2 N3 N4 C11 0.9(6)
N2 C12 C13 C14 -96.9(6)
N2 C12 C13 C15 141.7(5)
N2 C12 C13 N16 22.1(7)
N3 N2 C12 C11 0.8(6)
N3 N2 C12 C13 179.7(5)
N3 N4 C5 C6 21.4(8)
N3 N4 C5 C10 -156.8(5)
N3 N4 C11 C12 -0.5(6)
N4 C5 C6 C7 -178.1(5)
N4 C5 C10 C9 179.7(5)
N4 C11 C12 N2 -0.2(6)
N4 C11 C12 C13 -178.9(6)
C5 N4 C11 C12 -176.8(5)
C5 C6 C7 C8 -2.0(9)
C6 C5 C10 C9 1.5(9)
C6 C7 C8 C9 2.4(9)
C7 C8 C9 C10 -0.8(9)
C8 C9 C10 C5 -1.1(9)
C10 C5 C6 C7 0.1(9)
C11 N4 C5 C6 -162.5(5)
C11 N4 C5 C10 19.2(9)
C11 C12 C13 C14 81.7(7)
C11 C12 C13 C15 -39.7(8)
C11 C12 C13 N16 -159.3(6)
C12 N2 N3 N4 -1.0(6)
C12 C13 N16 Pd1 -23.3(5)
C12 C13 N16 C17 171.1(5)
C13 N16 C17 O18 1.9(9)
C13 N16 C17 C19 -173.0(5)
C14 C13 N16 Pd1 94.0(5)
C14 C13 N16 C17 -71.6(6)
C15 C13 N16 Pd1 -141.2(4)
C15 C13 N16 C17 53.2(7)
N16 C17 C19 C20 -36.2(6)
N16 C17 C19 N21 -164.6(5)
C17 C19 C20 Pd1 33.3(6)
C17 C19 N21 C22 68.1(7)
C17 C19 N21 C29 -102.9(6)
O18 C17 C19 C20 148.5(5)
O18 C17 C19 N21 20.1(7)
C19 N21 C22 C23 -174.2(5)
C19 N21 C22 O31 6.1(9)
C19 N21 C29 C28 174.5(5)
C19 N21 C29 O30 -4.7(9)
C20 C19 N21 C22 -58.8(7)
C20 C19 N21 C29 130.1(6)
N21 C19 C20 Pd1 160.5(4)
N21 C22 C23 C24 177.8(6)
N21 C22 C23 C28 1.2(6)
C22 N21 C29 C28 2.4(6)
C22 N21 C29 O30 -176.8(5)
C22 C23 C24 C25 -176.9(6)
C22 C23 C28 C27 178.0(5)
C22 C23 C28 C29 0.2(6)
C23 C24 C25 C26 -0.3(10)
C23 C28 C29 N21 -1.5(6)
C23 C28 C29 O30 177.6(6)
C24 C23 C28 C27 1.1(9)
C24 C23 C28 C29 -176.6(5)
C24 C25 C26 C27 0.9(11)
C25 C26 C27 C28 -0.5(10)
C26 C27 C28 C23 -0.5(9)
C26 C27 C28 C29 176.7(6)
C27 C28 C29 N21 -179.0(6)
C27 C28 C29 O30 0.1(11)
C28 C23 C24 C25 -0.7(9)
C29 N21 C22 C23 -2.2(6)
C29 N21 C22 O31 178.0(6)
O31 C22 C23 C24 -2.5(11)
O31 C22 C23 C28 -179.1(6)
Pd41 N42 N43 N44 170.1(4)
Pd41 N42 C52 C51 -173.0(3)
Pd41 N42 C52 C53 8.2(6)
Pd41 N56 C57 O58 -177.4(4)
Pd41 N56 C57 C59 6.2(6)
N42 N43 N44 C45 178.2(4)
N42 N43 N44 C51 -0.3(6)
N42 C52 C53 C54 111.4(6)
N42 C52 C53 C55 -129.0(5)
N42 C52 C53 N56 -7.3(7)
N43 N42 C52 C51 -0.2(6)
N43 N42 C52 C53 -178.9(5)
N43 N44 C45 C46 -3.0(7)
N43 N44 C45 C50 178.7(5)
N43 N44 C51 C52 0.2(6)
N44 C45 C46 C47 -178.3(5)
N44 C45 C50 C49 178.2(6)
N44 C51 C52 N42 0.0(6)
N44 C51 C52 C53 178.6(5)
C45 N44 C51 C52 -178.2(5)
C45 C46 C47 C48 1.0(9)
C46 C45 C50 C49 0.0(9)
C46 C47 C48 C49 -1.9(9)
C47 C48 C49 C50 1.8(10)
C48 C49 C50 C45 -0.8(10)
C50 C45 C46 C47 0.0(9)
C51 N44 C45 C46 175.2(5)
C51 N44 C45 C50 -3.0(8)
C51 C52 C53 C54 -67.0(7)
C51 C52 C53 C55 52.6(8)
C51 C52 C53 N56 174.2(5)
C52 N42 N43 N44 0.3(6)
C52 C53 N56 Pd41 2.6(6)
C52 C53 N56 C57 179.7(5)
C53 N56 C57 O58 5.5(9)
C53 N56 C57 C59 -171.0(5)
C54 C53 N56 Pd41 -114.1(4)
C54 C53 N56 C57 63.0(7)
C55 C53 N56 Pd41 121.5(4)
C55 C53 N56 C57 -61.4(7)
N56 C57 C59 C60 -24.6(7)
N56 C57 C59 N61 -151.8(5)
C57 C59 C60 Pd41 30.1(6)
C57 C59 N61 C62 -119.1(5)
C57 C59 N61 C69 54.5(7)
O58 C57 C59 C60 158.7(5)
O58 C57 C59 N61 31.5(7)
C59 N61 C62 C63 172.7(5)
C59 N61 C62 O71 -6.9(9)
C59 N61 C69 C68 -171.6(5)
C59 N61 C69 O70 7.2(9)
C60 C59 N61 C62 113.8(6)
C60 C59 N61 C69 -72.6(6)
N61 C59 C60 Pd41 155.6(4)
N61 C62 C63 C64 -174.8(6)
N61 C62 C63 C68 -0.4(6)
C62 N61 C69 C68 2.7(6)
C62 N61 C69 O70 -178.5(6)
C62 C63 C64 C65 174.2(6)
C62 C63 C68 C67 -176.4(5)
C62 C63 C68 C69 2.1(6)
C63 C64 C65 C66 0.5(9)
C63 C68 C69 N61 -3.0(6)
C63 C68 C69 O70 178.3(6)
C64 C63 C68 C67 -1.6(9)
C64 C63 C68 C69 177.0(5)
C64 C65 C66 C67 -0.7(9)
C65 C66 C67 C68 -0.3(9)
C66 C67 C68 C63 1.4(9)
C66 C67 C68 C69 -176.8(6)
C67 C68 C69 N61 175.4(6)
C67 C68 C69 O70 -3.3(11)
C68 C63 C64 C65 0.6(9)
C69 N61 C62 C63 -1.5(6)
C69 N61 C62 O71 178.9(5)
O71 C62 C63 C64 4.8(10)
O71 C62 C63 C68 179.2(6)
